data_4064830
loop_
_publ_author_name
'Milosevic, Sandra'
'Banide, Emilie V.'
'M\"uller-Bunz, Helge'
'Gilheany, Declan G.'
'McGlinchey, Michael J.'

_publ_section_title
;
 \k1- and \k2-Complexes of Fluorenylidene--Allenyl Phosphines and
 Phosphine Oxides with Palladium Chloride and Iron Carbonyl: Displacement
 of Trimethylsilyl by Diphenylphosphino via a Stabilized Carbanion
;
_journal_issue 14
_journal_name_full Organometallics
_journal_page_first 3804
_journal_paper_doi 10.1021/om200357v
_journal_volume 30
_journal_year 2011
_chemical_absolute_configuration ad
_chemical_formula_moiety '2 (C30 H18 O2), 5 (C2 H6 O S)'
_chemical_formula_sum 'C70 H66 O9 S5'
_chemical_formula_weight 1211.53
_chemical_name_systematic
; 
 ? 
;
_space_group_IT_number 29
_symmetry_cell_setting orthorhombic
_symmetry_space_group_name_Hall 'P 2c -2ac'
_symmetry_space_group_name_H-M 'P c a 21'
_atom_sites_solution_hydrogens geom
_atom_sites_solution_primary direct
_atom_sites_solution_secondary difmap
_audit_creation_method SHELXL-97
_cell_angle_alpha 90.00
_cell_angle_beta 90.00
_cell_angle_gamma 90.00
_cell_formula_units_Z 4
_cell_length_a 24.2699(1)
_cell_length_b 8.90511(6)
_cell_length_c 29.1073(2)
_cell_measurement_reflns_used 25991
_cell_measurement_temperature 100(2)
_cell_measurement_theta_max 76.2709
_cell_measurement_theta_min 3.5382
_cell_volume 6290.85(7)
_computing_cell_refinement
; 
CrysAlisPro, Oxford Diffraction Ltd., 
Version 1.171.33.55 (release 05-01-2010 CrysAlis171 .NET) 
(compiled Jan  5 2010,16:28:46) 
;
_computing_data_collection
; 
CrysAlisPro, Oxford Diffraction Ltd., 
Version 1.171.33.55 (release 05-01-2010 CrysAlis171 .NET) 
(compiled Jan  5 2010,16:28:46) 
;
_computing_data_reduction
; 
CrysAlisPro, Oxford Diffraction Ltd., 
Version 1.171.33.55 (release 05-01-2010 CrysAlis171 .NET) 
(compiled Jan  5 2010,16:28:46) 
;
_computing_structure_refinement 'SHELXL-97 (Sheldrick, 2008)'
_computing_structure_solution 'SHELXS-97 (Sheldrick, 2008)'
_diffrn_ambient_temperature 100(2)
_diffrn_detector_area_resol_mean 10.3196
_diffrn_measured_fraction_theta_full 0.987
_diffrn_measured_fraction_theta_max 0.987
_diffrn_measurement_device_type 'SuperNova, Dual, Cu at zero, Atlas'
_diffrn_measurement_method '\w scans'
_diffrn_radiation_monochromator mirror
_diffrn_radiation_source 'SuperNova (Cu) X-ray Source'
_diffrn_radiation_type CuK\a
_diffrn_radiation_wavelength 1.54184
_diffrn_reflns_av_R_equivalents 0.0243
_diffrn_reflns_av_sigmaI/netI 0.0186
_diffrn_reflns_limit_h_max 30
_diffrn_reflns_limit_h_min -30
_diffrn_reflns_limit_k_max 10
_diffrn_reflns_limit_k_min -7
_diffrn_reflns_limit_l_max 30
_diffrn_reflns_limit_l_min -36
_diffrn_reflns_number 35889
_diffrn_reflns_theta_full 76.47
_diffrn_reflns_theta_max 76.47
_diffrn_reflns_theta_min 3.64
_exptl_absorpt_coefficient_mu 2.157
_exptl_absorpt_correction_T_max 0.736
_exptl_absorpt_correction_T_min 0.591
_exptl_absorpt_correction_type analytical
_exptl_absorpt_process_details
; 
CrysAlisPro, Oxford Diffraction Ltd., 
Version 1.171.33.55 (release 05-01-2010 CrysAlis171 .NET) 
(compiled Jan  5 2010,16:28:46) 
Analytical numeric absorption correction using a multifaceted crystal
model based on expressions derived by R.C. Clark & J.S. Reid.
(Clark, R. C. & Reid, J. S. (1995). Acta Cryst. A51, 887-897)
;
_exptl_crystal_colour colourless
_exptl_crystal_density_diffrn 1.279
_exptl_crystal_density_method 'not measured'
_exptl_crystal_description block
_exptl_crystal_F_000 2552
_exptl_crystal_size_max 0.3869
_exptl_crystal_size_mid 0.2841
_exptl_crystal_size_min 0.2072
_refine_diff_density_max 0.570
_refine_diff_density_min -0.641
_refine_diff_density_rms 0.043
_refine_ls_abs_structure_details 'Flack H D (1983), Acta Cryst. A39, 876-881'
_refine_ls_abs_structure_Flack 0.008(9)
_refine_ls_extinction_method none
_refine_ls_goodness_of_fit_ref 1.055
_refine_ls_hydrogen_treatment constr
_refine_ls_matrix_type full
_refine_ls_number_parameters 828
_refine_ls_number_reflns 10869
_refine_ls_number_restraints 10
_refine_ls_restrained_S_all 1.055
_refine_ls_R_factor_all 0.0331
_refine_ls_R_factor_gt 0.0321
_refine_ls_shift/su_max 0.002
_refine_ls_shift/su_mean 0.000
_refine_ls_structure_factor_coef Fsqd
_refine_ls_weighting_details 'calc w=1/[\s^2^(Fo^2^)+(0.0493P)^2^+2.0723P] where P=(Fo^2^+2Fc^2^)/3'
_refine_ls_weighting_scheme calc
_refine_ls_wR_factor_gt 0.0843
_refine_ls_wR_factor_ref 0.0850
_reflns_number_gt 10540
_reflns_number_total 10869
_reflns_threshold_expression I>2\s(I)
_cod_data_source_file om200357v_si_001.cif
_cod_data_source_block mjm355(37xDMSO)
_cod_database_code 4064830

loop_
_symmetry_equiv_pos_as_xyz
'x, y, z'
'-x, -y, z+1/2'
'x+1/2, -y, z'
'-x+1/2, y, z+1/2'

loop_
_atom_site_label
_atom_site_type_symbol
_atom_site_fract_x
_atom_site_fract_y
_atom_site_fract_z
_atom_site_U_iso_or_equiv
_atom_site_adp_type
_atom_site_occupancy
_atom_site_symmetry_multiplicity
_atom_site_calc_flag
_atom_site_refinement_flags
_atom_site_disorder_assembly
_atom_site_disorder_group
C1 C 0.40545(8) 0.7676(2) 0.14208(7) 0.0224(4) Uani 1 1 d . . .
H1A H 0.3785 0.8128 0.1601 0.027 Uiso 1 1 calc R . .
C2 C 0.44399(8) 0.6680(3) 0.16137(8) 0.0281(4) Uani 1 1 d . . .
H2A H 0.4425 0.6457 0.1926 0.034 Uiso 1 1 calc R . .
C3 C 0.48437(9) 0.6028(3) 0.13388(8) 0.0310(5) Uani 1 1 d . . .
H3 H 0.5096 0.5368 0.1470 0.037 Uiso 1 1 calc R . .
C4 C 0.48772(8) 0.6343(2) 0.08726(8) 0.0269(4) Uani 1 1 d . . .
H4 H 0.5151 0.5910 0.0692 0.032 Uiso 1 1 calc R . .
C4A C 0.44958(7) 0.7314(2) 0.06803(7) 0.0196(4) Uani 1 1 d . . .
C4B C 0.44311(7) 0.7876(2) 0.02060(7) 0.0192(4) Uani 1 1 d . . .
C5 C 0.47450(8) 0.7624(2) -0.01862(8) 0.0254(4) Uani 1 1 d . . .
H5 H 0.5044 0.6972 -0.0180 0.030 Uiso 1 1 calc R . .
C6 C 0.45998(8) 0.8375(2) -0.05872(8) 0.0270(4) Uani 1 1 d . . .
H6 H 0.4805 0.8220 -0.0853 0.032 Uiso 1 1 calc R . .
C7 C 0.41538(8) 0.9355(2) -0.05996(7) 0.0250(4) Uani 1 1 d . . .
H7 H 0.4067 0.9850 -0.0871 0.030 Uiso 1 1 calc R . .
C8 C 0.38351(7) 0.9600(2) -0.02057(7) 0.0206(4) Uani 1 1 d . . .
H8 H 0.3535 1.0250 -0.0212 0.025 Uiso 1 1 calc R . .
C8A C 0.39793(7) 0.8848(2) 0.01932(6) 0.0179(4) Uani 1 1 d . . .
C9 C 0.37174(7) 0.8989(2) 0.06699(7) 0.0171(3) Uani 1 1 d . . .
C9A C 0.40889(7) 0.7963(2) 0.09559(7) 0.0183(4) Uani 1 1 d . . .
O1 O 0.37331(5) 1.04716(15) 0.08491(5) 0.0198(3) Uani 1 1 d . . .
H1 H 0.3469 1.0949 0.0751 0.030 Uiso 1 1 calc R . .
C10 C 0.31515(7) 0.8395(2) 0.06726(6) 0.0179(4) Uani 1 1 d . . .
C11 C 0.26896(7) 0.7906(2) 0.07016(7) 0.0200(4) Uani 1 1 d . . .
C12 C 0.21635(7) 0.7375(2) 0.07549(7) 0.0213(4) Uani 1 1 d . . .
C13 C 0.17013(7) 0.6935(2) 0.08209(7) 0.0214(4) Uani 1 1 d . . .
C14 C 0.11282(7) 0.6467(2) 0.09206(7) 0.0189(4) Uani 1 1 d . . .
O2 O 0.11212(5) 0.49767(14) 0.10968(5) 0.0223(3) Uani 1 1 d . . .
H2 H 0.1199 0.4385 0.0891 0.033 Uiso 1 1 calc R . .
C14A C 0.07613(7) 0.6710(2) 0.04970(7) 0.0185(4) Uani 1 1 d . . .
C15 C 0.08212(8) 0.6129(2) 0.00611(7) 0.0230(4) Uani 1 1 d . . .
H15 H 0.1109 0.5477 -0.0008 0.028 Uiso 1 1 calc R . .
C16 C 0.04393(10) 0.6545(2) -0.02724(7) 0.0297(5) Uani 1 1 d . . .
H16 H 0.0474 0.6172 -0.0569 0.036 Uiso 1 1 calc R . .
C17 C 0.00085(10) 0.7508(3) -0.01679(8) 0.0351(5) Uani 1 1 d . . .
H17 H -0.0246 0.7757 -0.0394 0.042 Uiso 1 1 calc R . .
C18 C -0.00475(9) 0.8107(3) 0.02719(8) 0.0309(5) Uani 1 1 d . . .
H18 H -0.0335 0.8759 0.0341 0.037 Uiso 1 1 calc R . .
C18A C 0.03345(8) 0.7709(2) 0.06025(7) 0.0209(4) Uani 1 1 d . . .
C18B C 0.04077(7) 0.8245(2) 0.10772(7) 0.0196(4) Uani 1 1 d . . .
C19 C 0.01266(8) 0.9329(2) 0.13252(7) 0.0257(4) Uani 1 1 d . . .
H19 H -0.0179 0.9807 0.1200 0.031 Uiso 1 1 calc R . .
C20 C 0.03083(9) 0.9688(2) 0.17632(7) 0.0267(4) Uani 1 1 d . . .
H20 H 0.0121 1.0411 0.1933 0.032 Uiso 1 1 calc R . .
C21 C 0.07668(9) 0.8982(2) 0.19525(7) 0.0265(4) Uani 1 1 d . . .
H21 H 0.0884 0.9235 0.2247 0.032 Uiso 1 1 calc R . .
C22 C 0.10517(8) 0.7892(2) 0.17012(7) 0.0230(4) Uani 1 1 d . . .
H22 H 0.1358 0.7415 0.1826 0.028 Uiso 1 1 calc R . .
C22A C 0.08698(7) 0.7537(2) 0.12659(7) 0.0188(4) Uani 1 1 d . . .
C23 C 0.43141(8) 0.2897(2) 0.21282(7) 0.0240(4) Uani 1 1 d . . .
H23 H 0.4645 0.3296 0.2024 0.029 Uiso 1 1 calc R . .
C24 C 0.39461(9) 0.2222(3) 0.18249(8) 0.0295(4) Uani 1 1 d . . .
H24 H 0.4031 0.2178 0.1514 0.035 Uiso 1 1 calc R . .
C25 C 0.34547(9) 0.1614(3) 0.19803(8) 0.0304(5) Uani 1 1 d . . .
H25 H 0.3216 0.1164 0.1772 0.036 Uiso 1 1 calc R . .
C26 C 0.33137(8) 0.1667(2) 0.24428(7) 0.0265(4) Uani 1 1 d . . .
H26 H 0.2984 0.1256 0.2546 0.032 Uiso 1 1 calc R . .
C26A C 0.36763(7) 0.2348(2) 0.27465(7) 0.0197(4) Uani 1 1 d . . .
C26B C 0.36460(7) 0.2569(2) 0.32477(7) 0.0189(4) Uani 1 1 d . . .
C27 C 0.32462(8) 0.2141(2) 0.35629(8) 0.0240(4) Uani 1 1 d . . .
H27 H 0.2927 0.1654 0.3467 0.029 Uiso 1 1 calc R . .
C28 C 0.33357(8) 0.2460(2) 0.40277(7) 0.0253(4) Uani 1 1 d . . .
H28 H 0.3072 0.2187 0.4244 0.030 Uiso 1 1 calc R . .
C29 C 0.38165(8) 0.3182(2) 0.41716(7) 0.0237(4) Uani 1 1 d . . .
H29 H 0.3870 0.3382 0.4482 0.028 Uiso 1 1 calc R . .
C30 C 0.42182(7) 0.3607(2) 0.38540(7) 0.0193(4) Uani 1 1 d . . .
H30 H 0.4540 0.4079 0.3949 0.023 Uiso 1 1 calc R . .
C30A C 0.41253(7) 0.3311(2) 0.33930(6) 0.0164(3) Uani 1 1 d . . .
C31 C 0.44939(7) 0.3677(2) 0.29828(6) 0.0162(3) Uani 1 1 d . . .
C31A C 0.41756(7) 0.2960(2) 0.25876(7) 0.0177(4) Uani 1 1 d . . .
O3 O 0.45370(5) 0.52456(15) 0.28921(5) 0.0204(3) Uani 1 1 d . . .
H3A H 0.4660 0.5674 0.3119 0.031 Uiso 1 1 calc R . .
C32 C 0.50479(7) 0.3014(2) 0.30387(6) 0.0177(4) Uani 1 1 d . . .
C33 C 0.55060(7) 0.2514(2) 0.30886(7) 0.0183(4) Uani 1 1 d . . .
C34 C 0.60344(8) 0.1954(2) 0.31235(7) 0.0201(4) Uani 1 1 d . . .
C35 C 0.64976(7) 0.1472(2) 0.31388(7) 0.0209(4) Uani 1 1 d . . .
C36 C 0.70753(7) 0.0930(2) 0.31380(7) 0.0208(4) Uani 1 1 d . . .
O4 O 0.71005(5) -0.06517(16) 0.30876(5) 0.0261(3) Uani 1 1 d . . .
H4A H 0.6833 -0.0942 0.2941 0.039 Uiso 1 1 calc R . .
C36A C 0.73631(7) 0.1413(2) 0.35822(7) 0.0220(4) Uani 1 1 d . . .
C37 C 0.72706(8) 0.0885(3) 0.40194(8) 0.0309(5) Uani 1 1 d . . .
H37 H 0.7014 0.0131 0.4075 0.037 Uiso 1 1 calc R . .
C38 C 0.75755(10) 0.1520(4) 0.43773(9) 0.0448(6) Uani 1 1 d . . .
H38 H 0.7520 0.1192 0.4677 0.054 Uiso 1 1 calc R . .
C39 C 0.79595(10) 0.2632(3) 0.42904(10) 0.0468(7) Uani 1 1 d . . .
H39 H 0.8154 0.3049 0.4534 0.056 Uiso 1 1 calc R . .
C40 C 0.80611(9) 0.3141(3) 0.38473(10) 0.0388(6) Uani 1 1 d . . .
H40 H 0.8323 0.3882 0.3792 0.047 Uiso 1 1 calc R . .
C40A C 0.77601(7) 0.2511(2) 0.34896(8) 0.0269(4) Uani 1 1 d . . .
C40B C 0.77842(8) 0.2763(2) 0.29904(8) 0.0266(4) Uani 1 1 d . . .
C41 C 0.81172(9) 0.3696(3) 0.27256(10) 0.0386(6) Uani 1 1 d . . .
H41 H 0.8370 0.4336 0.2864 0.046 Uiso 1 1 calc R . .
C42 C 0.80656(10) 0.3655(3) 0.22533(10) 0.0446(7) Uani 1 1 d . . .
H42 H 0.8282 0.4285 0.2074 0.054 Uiso 1 1 calc R . .
C43 C 0.76940(10) 0.2686(3) 0.20420(9) 0.0411(6) Uani 1 1 d . . .
H43 H 0.7671 0.2655 0.1723 0.049 Uiso 1 1 calc R . .
C44 C 0.73557(9) 0.1758(3) 0.23072(8) 0.0306(5) Uani 1 1 d . . .
H44 H 0.7104 0.1115 0.2168 0.037 Uiso 1 1 calc R . .
C44A C 0.74018(7) 0.1815(2) 0.27771(7) 0.0229(4) Uani 1 1 d . . .
S1 S 0.12507(2) 0.28501(6) 0.21483(2) 0.03010(12) Uani 1 1 d . . .
O5 O 0.13045(7) 0.1865(2) 0.25656(7) 0.0437(4) Uani 1 1 d . . .
C45 C 0.08668(11) 0.4439(3) 0.23332(10) 0.0437(6) Uani 1 1 d . . .
H45A H 0.0503 0.4127 0.2422 0.066 Uiso 1 1 calc R . .
H45B H 0.0842 0.5151 0.2087 0.066 Uiso 1 1 calc R . .
H45C H 0.1048 0.4895 0.2591 0.066 Uiso 1 1 calc R . .
C46 C 0.18983(10) 0.3776(3) 0.20731(11) 0.0511(7) Uani 1 1 d . . .
H46A H 0.1997 0.4287 0.2352 0.077 Uiso 1 1 calc R . .
H46B H 0.1870 0.4490 0.1827 0.077 Uiso 1 1 calc R . .
H46C H 0.2176 0.3047 0.2000 0.077 Uiso 1 1 calc R . .
S2 S 0.49547(2) 0.85118(5) 0.352861(19) 0.02719(11) Uani 1 1 d . . .
O6 O 0.49559(7) 0.68307(16) 0.35940(5) 0.0316(3) Uani 1 1 d . . .
C47 C 0.49335(14) 0.8829(3) 0.29283(9) 0.0474(7) Uani 1 1 d . . .
H47A H 0.5283 0.8569 0.2796 0.071 Uiso 1 1 calc R . .
H47B H 0.4857 0.9869 0.2870 0.071 Uiso 1 1 calc R . .
H47C H 0.4650 0.8221 0.2794 0.071 Uiso 1 1 calc R . .
C48 C 0.42823(12) 0.9127(3) 0.36707(13) 0.0586(9) Uani 1 1 d . . .
H48A H 0.4018 0.8606 0.3484 0.088 Uiso 1 1 calc R . .
H48B H 0.4253 1.0187 0.3616 0.088 Uiso 1 1 calc R . .
H48C H 0.4211 0.8921 0.3989 0.088 Uiso 1 1 calc R . .
S3 S 0.13517(2) 0.32969(7) 0.38454(2) 0.03126(19) Uani 0.871(2) 1 d PD A 1
C49 C 0.10149(12) 0.4939(3) 0.40615(11) 0.0372(6) Uani 0.871(2) 1 d PD A 1
H49A H 0.0726 0.4648 0.4269 0.056 Uiso 0.871(2) 1 calc PR A 1
H49B H 0.0860 0.5497 0.3810 0.056 Uiso 0.871(2) 1 calc PR A 1
H49C H 0.1277 0.5554 0.4221 0.056 Uiso 0.871(2) 1 calc PR A 1
C50 C 0.18903(12) 0.4241(3) 0.35464(11) 0.0385(6) Uani 0.871(2) 1 d PD A 1
H50A H 0.2112 0.4790 0.3762 0.058 Uiso 0.871(2) 1 calc PR A 1
H50B H 0.1734 0.4925 0.3327 0.058 Uiso 0.871(2) 1 calc PR A 1
H50C H 0.2115 0.3519 0.3389 0.058 Uiso 0.871(2) 1 calc PR A 1
S3B S 0.1752(3) 0.4174(7) 0.4093(2) 0.0540(18) Uani 0.129(2) 1 d PD A 2
C49B C 0.1156(8) 0.527(3) 0.4219(11) 0.085(13) Uiso 0.129(2) 1 d PD A 2
H49D H 0.1067 0.5171 0.4539 0.128 Uiso 0.129(2) 1 calc PR A 2
H49E H 0.0852 0.4920 0.4037 0.128 Uiso 0.129(2) 1 calc PR A 2
H49F H 0.1228 0.6304 0.4149 0.128 Uiso 0.129(2) 1 calc PR A 2
C50B C 0.1628(14) 0.400(4) 0.3490(4) 0.083(10) Uiso 0.129(2) 1 d PD A 2
H50D H 0.1934 0.3500 0.3348 0.124 Uiso 0.129(2) 1 calc PR A 2
H50E H 0.1586 0.4983 0.3358 0.124 Uiso 0.129(2) 1 calc PR A 2
H50F H 0.1298 0.3430 0.3441 0.124 Uiso 0.129(2) 1 calc PR A 2
O7 O 0.16141(9) 0.2558(2) 0.42521(7) 0.0508(5) Uani 1 1 d D . .
S4 S 0.11130(4) 0.14133(9) 0.05204(3) 0.0302(3) Uani 0.620(2) 1 d P B 1
O8 O 0.12235(16) 0.3039(3) 0.03933(12) 0.0348(7) Uani 0.620(2) 1 d P B 1
C51 C 0.1558(5) 0.1043(14) 0.1021(4) 0.036(2) Uani 0.620(2) 1 d P B 1
H51A H 0.1930 0.1319 0.0949 0.055 Uiso 0.620(2) 1 calc PR B 1
H51B H 0.1543 -0.0005 0.1097 0.055 Uiso 0.620(2) 1 calc PR B 1
H51C H 0.1432 0.1624 0.1278 0.055 Uiso 0.620(2) 1 calc PR B 1
C52 C 0.1491(2) 0.0346(4) 0.01103(14) 0.0449(11) Uani 0.620(2) 1 d P B 1
H52A H 0.1344 0.0523 -0.0191 0.067 Uiso 0.620(2) 1 calc PR B 1
H52B H 0.1461 -0.0703 0.0183 0.067 Uiso 0.620(2) 1 calc PR B 1
H52C H 0.1871 0.0641 0.0118 0.067 Uiso 0.620(2) 1 calc PR B 1
S4B S 0.16596(5) 0.15965(14) 0.03936(5) 0.0237(4) Uani 0.380(2) 1 d P B 2
O8B O 0.1510(2) 0.3244(5) 0.03817(19) 0.0326(11) Uani 0.380(2) 1 d P B 2
C51B C 0.1674(10) 0.116(2) 0.0959(7) 0.050(5) Uani 0.380(2) 1 d P B 2
H51D H 0.1990 0.1625 0.1099 0.076 Uiso 0.380(2) 1 calc PR B 2
H51E H 0.1697 0.0093 0.0995 0.076 Uiso 0.380(2) 1 calc PR B 2
H51F H 0.1345 0.1525 0.1104 0.076 Uiso 0.380(2) 1 calc PR B 2
C52B C 0.1045(3) 0.0614(7) 0.0248(3) 0.0406(16) Uani 0.380(2) 1 d P B 2
H52D H 0.0765 0.0832 0.0471 0.061 Uiso 0.380(2) 1 calc PR B 2
H52E H 0.1117 -0.0446 0.0245 0.061 Uiso 0.380(2) 1 calc PR B 2
H52F H 0.0922 0.0927 -0.0050 0.061 Uiso 0.380(2) 1 calc PR B 2
S5 S 0.29314(4) 0.38265(8) 0.05814(3) 0.0575(2) Uani 1 1 d . . .
O9 O 0.28621(7) 0.2163(2) 0.06305(10) 0.0637(7) Uani 1 1 d . . .
C53 C 0.26173(18) 0.4309(4) 0.00525(12) 0.0682(10) Uani 1 1 d . . .
H53A H 0.2756 0.3668 -0.0186 0.102 Uiso 1 1 calc R . .
H53B H 0.2700 0.5336 -0.0020 0.102 Uiso 1 1 calc R . .
H53C H 0.2226 0.4185 0.0077 0.102 Uiso 1 1 calc R . .
C54 C 0.36269(15) 0.4099(4) 0.04083(15) 0.0695(10) Uani 1 1 d . . .
H54A H 0.3869 0.3832 0.0656 0.104 Uiso 1 1 calc R . .
H54B H 0.3683 0.5134 0.0329 0.104 Uiso 1 1 calc R . .
H54C H 0.3705 0.3478 0.0147 0.104 Uiso 1 1 calc R . .

loop_
_atom_site_aniso_label
_atom_site_aniso_U_11
_atom_site_aniso_U_22
_atom_site_aniso_U_33
_atom_site_aniso_U_23
_atom_site_aniso_U_13
_atom_site_aniso_U_12
C1 0.0170(8) 0.0240(10) 0.0262(10) 0.0019(8) 0.0023(8) 0.0013(7)
C2 0.0231(9) 0.0343(12) 0.0269(11) 0.0071(9) 0.0002(8) 0.0025(8)
C3 0.0231(9) 0.0335(12) 0.0366(12) 0.0081(9) -0.0002(9) 0.0100(8)
C4 0.0208(9) 0.0274(11) 0.0325(11) 0.0019(8) 0.0035(8) 0.0071(7)
C4A 0.0155(8) 0.0181(9) 0.0251(10) 0.0010(7) 0.0001(7) -0.0013(6)
C4B 0.0174(8) 0.0179(9) 0.0222(10) -0.0015(7) 0.0028(7) -0.0029(7)
C5 0.0200(9) 0.0257(10) 0.0306(11) -0.0037(8) 0.0077(8) 0.0009(7)
C6 0.0265(9) 0.0298(11) 0.0247(11) -0.0038(8) 0.0093(8) -0.0013(8)
C7 0.0280(9) 0.0249(10) 0.0221(10) 0.0018(8) 0.0026(8) -0.0042(8)
C8 0.0175(8) 0.0208(9) 0.0235(10) -0.0016(7) -0.0002(7) -0.0021(7)
C8A 0.0150(7) 0.0173(9) 0.0212(10) -0.0024(7) 0.0007(7) -0.0037(6)
C9 0.0133(7) 0.0166(9) 0.0212(9) -0.0009(7) 0.0005(7) -0.0006(6)
C9A 0.0120(7) 0.0179(9) 0.0251(10) 0.0005(7) -0.0010(7) -0.0009(6)
O1 0.0167(6) 0.0176(6) 0.0252(7) -0.0042(5) -0.0012(5) 0.0012(4)
C10 0.0149(8) 0.0193(9) 0.0194(9) -0.0016(7) 0.0002(7) 0.0019(6)
C11 0.0167(8) 0.0190(9) 0.0244(10) -0.0013(7) 0.0020(7) 0.0011(6)
C12 0.0161(8) 0.0181(9) 0.0296(11) -0.0014(7) 0.0005(7) 0.0010(6)
C13 0.0168(8) 0.0175(9) 0.0299(10) -0.0001(8) 0.0008(8) 0.0008(7)
C14 0.0140(8) 0.0152(9) 0.0275(10) 0.0029(7) -0.0018(7) -0.0023(6)
O2 0.0212(6) 0.0134(6) 0.0324(8) 0.0058(5) -0.0040(6) -0.0011(5)
C14A 0.0174(8) 0.0138(8) 0.0244(10) 0.0038(7) 0.0008(7) -0.0016(6)
C15 0.0249(9) 0.0162(9) 0.0279(10) 0.0014(8) 0.0042(8) 0.0012(7)
C16 0.0470(13) 0.0211(10) 0.0211(11) -0.0017(8) -0.0019(9) 0.0042(8)
C17 0.0476(13) 0.0315(12) 0.0263(12) -0.0009(9) -0.0127(10) 0.0135(10)
C18 0.0342(11) 0.0310(12) 0.0274(11) -0.0016(9) -0.0083(9) 0.0163(9)
C18A 0.0212(8) 0.0197(9) 0.0217(10) 0.0023(7) 0.0015(8) 0.0043(7)
C18B 0.0178(8) 0.0214(9) 0.0196(9) 0.0037(7) 0.0006(7) 0.0008(7)
C19 0.0236(9) 0.0293(11) 0.0241(10) 0.0027(8) 0.0023(8) 0.0075(7)
C20 0.0311(10) 0.0279(11) 0.0210(10) -0.0011(8) 0.0060(8) 0.0020(8)
C21 0.0315(10) 0.0270(10) 0.0209(9) 0.0028(8) -0.0031(8) -0.0049(8)
C22 0.0197(8) 0.0218(10) 0.0274(10) 0.0061(8) -0.0048(8) -0.0038(7)
C22A 0.0140(8) 0.0179(9) 0.0245(10) 0.0057(7) 0.0014(7) -0.0029(6)
C23 0.0196(8) 0.0289(10) 0.0236(10) -0.0019(8) 0.0016(8) -0.0004(7)
C24 0.0288(10) 0.0383(12) 0.0214(10) -0.0061(9) -0.0020(8) 0.0005(8)
C25 0.0258(10) 0.0368(12) 0.0285(11) -0.0099(9) -0.0090(9) -0.0015(8)
C26 0.0190(9) 0.0318(11) 0.0288(11) -0.0057(8) -0.0023(8) -0.0035(7)
C26A 0.0153(8) 0.0216(9) 0.0223(10) -0.0022(7) -0.0021(7) 0.0005(6)
C26B 0.0163(8) 0.0174(9) 0.0231(10) -0.0001(7) -0.0004(7) 0.0025(6)
C27 0.0171(8) 0.0236(10) 0.0313(11) -0.0003(8) 0.0017(8) -0.0036(7)
C28 0.0249(9) 0.0255(10) 0.0256(11) 0.0038(8) 0.0060(8) -0.0006(7)
C29 0.0286(10) 0.0235(10) 0.0190(10) 0.0001(7) 0.0000(8) 0.0032(8)
C30 0.0198(8) 0.0168(9) 0.0213(9) -0.0018(7) -0.0031(7) 0.0012(6)
C30A 0.0141(7) 0.0150(8) 0.0200(9) 0.0003(6) -0.0003(7) 0.0012(6)
C31 0.0146(8) 0.0153(9) 0.0188(9) 0.0001(7) -0.0018(7) 0.0006(6)
C31A 0.0154(8) 0.0167(9) 0.0211(9) -0.0020(7) -0.0038(7) 0.0025(6)
O3 0.0215(6) 0.0159(7) 0.0237(7) 0.0012(5) -0.0029(5) 0.0000(5)
C32 0.0181(8) 0.0174(9) 0.0175(9) -0.0022(7) 0.0005(7) -0.0017(7)
C33 0.0157(8) 0.0189(9) 0.0202(9) -0.0012(7) -0.0014(7) -0.0006(6)
C34 0.0182(8) 0.0198(9) 0.0223(10) -0.0034(7) -0.0026(7) -0.0010(7)
C35 0.0168(8) 0.0230(9) 0.0228(10) -0.0049(8) -0.0022(7) 0.0014(7)
C36 0.0136(8) 0.0234(10) 0.0253(10) -0.0049(8) -0.0031(7) 0.0040(7)
O4 0.0185(6) 0.0228(7) 0.0372(9) -0.0070(6) -0.0074(6) 0.0021(5)
C36A 0.0137(8) 0.0267(10) 0.0257(10) -0.0090(8) -0.0031(7) 0.0045(7)
C37 0.0205(9) 0.0441(13) 0.0281(11) -0.0065(9) -0.0016(8) 0.0048(8)
C38 0.0307(11) 0.0770(19) 0.0266(12) -0.0161(12) -0.0048(10) 0.0087(12)
C39 0.0283(11) 0.0691(19) 0.0431(16) -0.0325(14) -0.0117(11) 0.0034(11)
C40 0.0239(10) 0.0432(13) 0.0493(15) -0.0222(12) -0.0068(11) -0.0013(9)
C40A 0.0156(8) 0.0279(10) 0.0372(12) -0.0107(9) -0.0029(8) 0.0019(7)
C40B 0.0159(8) 0.0259(11) 0.0380(12) -0.0045(9) 0.0013(8) 0.0038(7)
C41 0.0234(10) 0.0323(12) 0.0601(17) -0.0006(11) 0.0080(10) -0.0018(8)
C42 0.0304(11) 0.0443(14) 0.0592(18) 0.0151(12) 0.0198(12) 0.0071(10)
C43 0.0346(12) 0.0528(16) 0.0359(14) 0.0091(11) 0.0089(10) 0.0164(11)
C44 0.0242(10) 0.0360(12) 0.0317(11) 0.0006(9) 0.0004(9) 0.0106(8)
C44A 0.0146(8) 0.0239(10) 0.0303(11) -0.0017(8) 0.0002(8) 0.0050(7)
S1 0.0328(2) 0.0261(3) 0.0314(3) 0.0006(2) -0.0067(2) 0.00124(19)
O5 0.0428(9) 0.0379(10) 0.0503(11) 0.0166(8) -0.0133(8) 0.0023(7)
C45 0.0430(13) 0.0354(13) 0.0526(16) 0.0106(11) 0.0082(12) 0.0098(10)
C46 0.0315(12) 0.0588(18) 0.0631(19) 0.0177(14) -0.0018(13) -0.0042(11)
S2 0.0319(2) 0.0208(2) 0.0289(3) -0.0056(2) -0.0015(2) -0.00318(18)
O6 0.0442(9) 0.0211(7) 0.0293(9) -0.0016(6) -0.0084(7) 0.0013(6)
C47 0.086(2) 0.0226(12) 0.0336(14) 0.0033(10) 0.0069(13) -0.0070(12)
C48 0.0471(15) 0.0421(15) 0.087(2) 0.0206(15) 0.0257(15) 0.0160(12)
S3 0.0312(3) 0.0257(3) 0.0368(4) -0.0006(2) 0.0000(3) -0.0054(2)
C49 0.0391(14) 0.0350(15) 0.0376(15) 0.0011(13) 0.0026(13) 0.0048(12)
C50 0.0343(15) 0.0331(14) 0.0482(17) 0.0090(13) 0.0076(13) 0.0010(11)
S3B 0.060(3) 0.052(4) 0.051(3) -0.001(3) -0.005(3) -0.004(2)
O7 0.0767(14) 0.0317(10) 0.0439(11) 0.0116(8) -0.0003(10) 0.0040(9)
S4 0.0379(5) 0.0180(4) 0.0346(5) 0.0032(4) 0.0105(4) 0.0013(3)
O8 0.0496(19) 0.0161(14) 0.0387(17) 0.0037(11) 0.0130(17) 0.0050(14)
C51 0.071(5) 0.024(3) 0.014(3) 0.005(2) 0.005(4) -0.007(3)
C52 0.085(3) 0.0205(19) 0.029(2) 0.0015(14) 0.014(2) 0.0106(19)
S4B 0.0252(6) 0.0170(7) 0.0289(8) 0.0008(5) 0.0055(5) 0.0023(4)
O8B 0.038(3) 0.016(2) 0.044(3) 0.0041(17) 0.008(3) 0.006(2)
C51B 0.097(12) 0.014(5) 0.039(8) 0.011(4) 0.035(5) 0.007(6)
C52B 0.048(4) 0.020(3) 0.053(4) 0.006(3) -0.007(3) -0.007(3)
S5 0.0714(5) 0.0360(4) 0.0652(5) 0.0051(3) -0.0082(4) 0.0260(3)
O9 0.0324(9) 0.0419(11) 0.117(2) 0.0274(12) -0.0036(11) 0.0125(8)
C53 0.100(3) 0.0474(18) 0.0571(19) -0.0056(15) -0.0081(19) 0.0353(18)
C54 0.071(2) 0.0365(16) 0.101(3) 0.0083(17) -0.014(2) -0.0174(14)

loop_
_atom_type_symbol
_atom_type_description
_atom_type_scat_dispersion_real
_atom_type_scat_dispersion_imag
_atom_type_scat_source
C C 0.0181 0.0091 'International Tables Vol C Tables 4.2.6.8 and 6.1.1.4'
H H 0.0000 0.0000 'International Tables Vol C Tables 4.2.6.8 and 6.1.1.4'
O O 0.0492 0.0322 'International Tables Vol C Tables 4.2.6.8 and 6.1.1.4'
S S 0.3331 0.5567 'International Tables Vol C Tables 4.2.6.8 and 6.1.1.4'

loop_
_geom_angle_atom_site_label_1
_geom_angle_atom_site_label_2
_geom_angle_atom_site_label_3
_geom_angle
C9A C1 C2 117.92(18)
C9A C1 H1A 121.0
C2 C1 H1A 121.0
C3 C2 C1 120.1(2)
C3 C2 H2A 119.9
C1 C2 H2A 119.9
C4 C3 C2 121.25(19)
C4 C3 H3 119.4
C2 C3 H3 119.4
C4A C4 C3 118.83(19)
C4A C4 H4 120.6
C3 C4 H4 120.6
C4 C4A C9A 119.91(19)
C4 C4A C4B 131.32(18)
C9A C4A C4B 108.75(16)
C5 C4B C8A 120.51(19)
C5 C4B C4A 130.89(18)
C8A C4B C4A 108.55(16)
C4B C5 C6 118.21(18)
C4B C5 H5 120.9
C6 C5 H5 120.9
C7 C6 C5 121.39(19)
C7 C6 H6 119.3
C5 C6 H6 119.3
C6 C7 C8 120.44(19)
C6 C7 H7 119.8
C8 C7 H7 119.8
C8A C8 C7 118.11(18)
C8A C8 H8 120.9
C7 C8 H8 120.9
C8 C8A C4B 121.34(17)
C8 C8A C9 127.95(16)
C4B C8A C9 110.62(16)
O1 C9 C10 110.94(14)
O1 C9 C9A 109.86(14)
C10 C9 C9A 109.40(15)
O1 C9 C8A 113.45(15)
C10 C9 C8A 111.25(15)
C9A C9 C8A 101.50(14)
C1 C9A C4A 121.96(17)
C1 C9A C9 127.47(17)
C4A C9A C9 110.57(16)
C9 O1 H1 109.5
C11 C10 C9 176.3(2)
C10 C11 C12 177.3(2)
C13 C12 C11 177.1(2)
C12 C13 C14 176.7(2)
O2 C14 C13 110.16(14)
O2 C14 C22A 109.95(16)
C13 C14 C22A 109.90(15)
O2 C14 C14A 114.45(15)
C13 C14 C14A 110.34(16)
C22A C14 C14A 101.71(14)
C14 O2 H2 109.5
C15 C14A C18A 121.26(18)
C15 C14A C14 128.66(17)
C18A C14A C14 110.04(17)
C14A C15 C16 118.15(18)
C14A C15 H15 120.9
C16 C15 H15 120.9
C17 C16 C15 120.9(2)
C17 C16 H16 119.5
C15 C16 H16 119.5
C16 C17 C18 120.8(2)
C16 C17 H17 119.6
C18 C17 H17 119.6
C18A C18 C17 118.43(19)
C18A C18 H18 120.8
C17 C18 H18 120.8
C18 C18A C14A 120.42(19)
C18 C18A C18B 130.62(18)
C14A C18A C18B 108.83(17)
C19 C18B C22A 120.29(18)
C19 C18B C18A 130.98(18)
C22A C18B C18A 108.59(16)
C18B C19 C20 118.92(18)
C18B C19 H19 120.5
C20 C19 H19 120.5
C19 C20 C21 120.9(2)
C19 C20 H20 119.5
C21 C20 H20 119.5
C20 C21 C22 120.14(19)
C20 C21 H21 119.9
C22 C21 H21 119.9
C22A C22 C21 118.79(18)
C22A C22 H22 120.6
C21 C22 H22 120.6
C22 C22A C18B 120.93(18)
C22 C22A C14 128.27(17)
C18B C22A C14 110.71(17)
C31A C23 C24 118.41(19)
C31A C23 H23 120.8
C24 C23 H23 120.8
C25 C24 C23 120.9(2)
C25 C24 H24 119.5
C23 C24 H24 119.5
C24 C25 C26 120.97(19)
C24 C25 H25 119.5
C26 C25 H25 119.5
C26A C26 C25 118.44(19)
C26A C26 H26 120.8
C25 C26 H26 120.8
C26 C26A C31A 120.41(19)
C26 C26A C26B 131.12(18)
C31A C26A C26B 108.46(16)
C27 C26B C30A 120.63(18)
C27 C26B C26A 130.70(18)
C30A C26B C26A 108.66(16)
C26B C27 C28 118.33(18)
C26B C27 H27 120.8
C28 C27 H27 120.8
C29 C28 C27 120.86(18)
C29 C28 H28 119.6
C27 C28 H28 119.6
C30 C29 C28 120.66(19)
C30 C29 H29 119.7
C28 C29 H29 119.7
C30A C30 C29 118.41(17)
C30A C30 H30 120.8
C29 C30 H30 120.8
C30 C30A C26B 121.10(17)
C30 C30A C31 128.38(16)
C26B C30A C31 110.52(16)
O3 C31 C32 110.19(14)
O3 C31 C31A 107.90(14)
C32 C31 C31A 112.14(15)
O3 C31 C30A 113.40(15)
C32 C31 C30A 111.21(15)
C31A C31 C30A 101.74(14)
C23 C31A C26A 120.84(17)
C23 C31A C31 128.63(17)
C26A C31A C31 110.51(16)
C31 O3 H3A 109.5
C33 C32 C31 178.1(2)
C32 C33 C34 177.2(2)
C35 C34 C33 177.9(2)
C34 C35 C36 177.1(2)
O4 C36 C35 111.37(15)
O4 C36 C36A 110.29(16)
C35 C36 C36A 109.80(15)
O4 C36 C44A 114.65(16)
C35 C36 C44A 108.81(16)
C36A C36 C44A 101.44(15)
C36 O4 H4A 109.5
C37 C36A C40A 121.99(19)
C37 C36A C36 127.64(18)
C40A C36A C36 110.37(18)
C36A C37 C38 117.7(2)
C36A C37 H37 121.1
C38 C37 H37 121.1
C39 C38 C37 120.7(3)
C39 C38 H38 119.7
C37 C38 H38 119.7
C38 C39 C40 121.5(2)
C38 C39 H39 119.2
C40 C39 H39 119.2
C39 C40 C40A 118.1(2)
C39 C40 H40 121.0
C40A C40 H40 121.0
C40 C40A C36A 120.0(2)
C40 C40A C40B 131.1(2)
C36A C40A C40B 108.90(18)
C41 C40B C44A 120.0(2)
C41 C40B C40A 131.3(2)
C44A C40B C40A 108.65(18)
C42 C41 C40B 118.9(2)
C42 C41 H41 120.6
C40B C41 H41 120.6
C41 C42 C43 121.0(2)
C41 C42 H42 119.5
C43 C42 H42 119.5
C42 C43 C44 120.2(2)
C42 C43 H43 119.9
C44 C43 H43 119.9
C44A C44 C43 118.7(2)
C44A C44 H44 120.6
C43 C44 H44 120.6
C44 C44A C40B 121.2(2)
C44 C44A C36 128.41(19)
C40B C44A C36 110.40(18)
O5 S1 C45 105.39(12)
O5 S1 C46 106.95(12)
C45 S1 C46 97.52(14)
S1 C45 H45A 109.5
S1 C45 H45B 109.5
H45A C45 H45B 109.5
S1 C45 H45C 109.5
H45A C45 H45C 109.5
H45B C45 H45C 109.5
S1 C46 H46A 109.5
S1 C46 H46B 109.5
H46A C46 H46B 109.5
S1 C46 H46C 109.5
H46A C46 H46C 109.5
H46B C46 H46C 109.5
O6 S2 C48 106.23(12)
O6 S2 C47 106.43(10)
C48 S2 C47 98.89(16)
S2 C47 H47A 109.5
S2 C47 H47B 109.5
H47A C47 H47B 109.5
S2 C47 H47C 109.5
H47A C47 H47C 109.5
H47B C47 H47C 109.5
S2 C48 H48A 109.5
S2 C48 H48B 109.5
H48A C48 H48B 109.5
S2 C48 H48C 109.5
H48A C48 H48C 109.5
H48B C48 H48C 109.5
O7 S3 C50 106.37(14)
O7 S3 C49 106.00(14)
C50 S3 C49 96.95(14)
O7 S3B C49B 105.7(10)
O7 S3B C50B 100.3(13)
C49B S3B C50B 96.5(9)
S3B C49B H49D 109.5
S3B C49B H49E 109.5
H49D C49B H49E 109.5
S3B C49B H49F 109.5
H49D C49B H49F 109.5
H49E C49B H49F 109.5
S3B C50B H50D 109.5
S3B C50B H50E 109.5
H50D C50B H50E 109.5
S3B C50B H50F 109.5
H50D C50B H50F 109.5
H50E C50B H50F 109.5
S3 O7 S3B 56.4(2)
O8 S4 C52 104.78(19)
O8 S4 C51 105.0(4)
C52 S4 C51 97.7(4)
O8B S4B C51B 104.4(8)
O8B S4B C52B 105.7(3)
C51B S4B C52B 97.9(8)
S4B C51B H51D 109.5
S4B C51B H51E 109.5
H51D C51B H51E 109.5
S4B C51B H51F 109.5
H51D C51B H51F 109.5
H51E C51B H51F 109.5
S4B C52B H52D 109.5
S4B C52B H52E 109.5
H52D C52B H52E 109.5
S4B C52B H52F 109.5
H52D C52B H52F 109.5
H52E C52B H52F 109.5
O9 S5 C53 105.95(17)
O9 S5 C54 105.57(14)
C53 S5 C54 97.4(2)
S5 C53 H53A 109.5
S5 C53 H53B 109.5
H53A C53 H53B 109.5
S5 C53 H53C 109.5
H53A C53 H53C 109.5
H53B C53 H53C 109.5
S5 C54 H54A 109.5
S5 C54 H54B 109.5
H54A C54 H54B 109.5
S5 C54 H54C 109.5
H54A C54 H54C 109.5
H54B C54 H54C 109.5

loop_
_geom_bond_atom_site_label_1
_geom_bond_atom_site_label_2
_geom_bond_distance
C1 C9A 1.380(3)
C1 C2 1.406(3)
C1 H1A 0.9300
C2 C3 1.392(3)
C2 H2A 0.9300
C3 C4 1.388(3)
C3 H3 0.9300
C4 C4A 1.385(3)
C4 H4 0.9300
C4A C9A 1.397(3)
C4A C4B 1.477(3)
C4B C5 1.391(3)
C4B C8A 1.398(3)
C5 C6 1.391(3)
C5 H5 0.9300
C6 C7 1.391(3)
C6 H6 0.9300
C7 C8 1.400(3)
C7 H7 0.9300
C8 C8A 1.385(3)
C8 H8 0.9300
C8A C9 1.531(3)
C9 O1 1.420(2)
C9 C10 1.472(2)
C9 C9A 1.530(2)
O1 H1 0.8200
C10 C11 1.206(3)
C11 C12 1.370(3)
C12 C13 1.204(3)
C13 C14 1.481(2)
C14 O2 1.423(2)
C14 C22A 1.520(3)
C14 C14A 1.536(3)
O2 H2 0.8200
C14A C15 1.378(3)
C14A C18A 1.400(2)
C15 C16 1.392(3)
C15 H15 0.9300
C16 C17 1.386(3)
C16 H16 0.9300
C17 C18 1.394(3)
C17 H17 0.9300
C18 C18A 1.382(3)
C18 H18 0.9300
C18A C18B 1.472(3)
C18B C19 1.385(3)
C18B C22A 1.399(3)
C19 C20 1.386(3)
C19 H19 0.9300
C20 C21 1.392(3)
C20 H20 0.9300
C21 C22 1.398(3)
C21 H21 0.9300
C22 C22A 1.379(3)
C22 H22 0.9300
C23 C31A 1.380(3)
C23 C24 1.392(3)
C23 H23 0.9300
C24 C25 1.385(3)
C24 H24 0.9300
C25 C26 1.390(3)
C25 H25 0.9300
C26 C26A 1.387(3)
C26 H26 0.9300
C26A C31A 1.407(3)
C26A C26B 1.474(3)
C26B C27 1.389(3)
C26B C30A 1.403(2)
C27 C28 1.399(3)
C27 H27 0.9300
C28 C29 1.397(3)
C28 H28 0.9300
C29 C30 1.396(3)
C29 H29 0.9300
C30 C30A 1.386(3)
C30 H30 0.9300
C30A C31 1.527(3)
C31 O3 1.426(2)
C31 C32 1.477(2)
C31 C31A 1.526(2)
O3 H3A 0.8200
C32 C33 1.206(3)
C33 C34 1.380(3)
C34 C35 1.204(3)
C35 C36 1.483(2)
C36 O4 1.418(2)
C36 C36A 1.531(3)
C36 C44A 1.534(3)
O4 H4A 0.8200
C36A C37 1.375(3)
C36A C40A 1.399(3)
C37 C38 1.398(3)
C37 H37 0.9300
C38 C39 1.383(4)
C38 H38 0.9300
C39 C40 1.389(4)
C39 H39 0.9300
C40 C40A 1.390(3)
C40 H40 0.9300
C40A C40B 1.471(3)
C40B C41 1.392(3)
C40B C44A 1.400(3)
C41 C42 1.381(4)
C41 H41 0.9300
C42 C43 1.392(4)
C42 H42 0.9300
C43 C44 1.397(4)
C43 H43 0.9300
C44 C44A 1.373(3)
C44 H44 0.9300
S1 O5 1.5038(18)
S1 C45 1.777(3)
S1 C46 1.788(3)
C45 H45A 0.9600
C45 H45B 0.9600
C45 H45C 0.9600
C46 H46A 0.9600
C46 H46B 0.9600
C46 H46C 0.9600
S2 O6 1.5091(15)
S2 C48 1.770(3)
S2 C47 1.771(3)
C47 H47A 0.9600
C47 H47B 0.9600
C47 H47C 0.9600
C48 H48A 0.9600
C48 H48B 0.9600
C48 H48C 0.9600
S3 O7 1.497(2)
S3 C50 1.781(3)
S3 C49 1.790(3)
C49 H49A 0.9600
C49 H49B 0.9600
C49 H49C 0.9600
C50 H50A 0.9600
C50 H50B 0.9600
C50 H50C 0.9600
S3B O7 1.549(6)
S3B C49B 1.783(5)
S3B C50B 1.785(5)
C49B H49D 0.9600
C49B H49E 0.9600
C49B H49F 0.9600
C50B H50D 0.9600
C50B H50E 0.9600
C50B H50F 0.9600
S4 O8 1.518(3)
S4 C52 1.780(4)
S4 C51 1.844(11)
C51 H51A 0.9600
C51 H51B 0.9600
C51 H51C 0.9600
C52 H52A 0.9600
C52 H52B 0.9600
C52 H52C 0.9600
S4B O8B 1.511(5)
S4B C51B 1.69(2)
S4B C52B 1.780(7)
C51B H51D 0.9600
C51B H51E 0.9600
C51B H51F 0.9600
C52B H52D 0.9600
C52B H52E 0.9600
C52B H52F 0.9600
S5 O9 1.498(2)
S5 C53 1.771(3)
S5 C54 1.778(4)
C53 H53A 0.9600
C53 H53B 0.9600
C53 H53C 0.9600
C54 H54A 0.9600
C54 H54B 0.9600
C54 H54C 0.9600

loop_
_geom_hbond_atom_site_label_D
_geom_hbond_atom_site_label_H
_geom_hbond_atom_site_label_A
_geom_hbond_distance_DH
_geom_hbond_distance_HA
_geom_hbond_distance_DA
_geom_hbond_angle_DHA
_geom_hbond_site_symmetry_A
O1 H1 O9 0.82 1.86 2.672(2) 170.1 1_565
O2 H2 O8 0.82 1.88 2.689(4) 168.4 .
O2 H2 O8B 0.82 1.95 2.758(5) 168.5 .
O3 H3A O6 0.82 1.87 2.683(2) 173.7 .
O4 H4A O5 0.82 1.87 2.685(2) 169.9 3

loop_
_geom_torsion_atom_site_label_1
_geom_torsion_atom_site_label_2
_geom_torsion_atom_site_label_3
_geom_torsion_atom_site_label_4
_geom_torsion
C9A C1 C2 C3 0.6(3)
C1 C2 C3 C4 0.2(3)
C2 C3 C4 C4A -0.7(3)
C3 C4 C4A C9A 0.4(3)
C3 C4 C4A C4B 178.9(2)
C4 C4A C4B C5 -2.0(4)
C9A C4A C4B C5 176.7(2)
C4 C4A C4B C8A -179.5(2)
C9A C4A C4B C8A -0.9(2)
C8A C4B C5 C6 0.6(3)
C4A C4B C5 C6 -176.70(19)
C4B C5 C6 C7 0.0(3)
C5 C6 C7 C8 -0.5(3)
C6 C7 C8 C8A 0.3(3)
C7 C8 C8A C4B 0.3(3)
C7 C8 C8A C9 176.49(17)
C5 C4B C8A C8 -0.8(3)
C4A C4B C8A C8 177.05(16)
C5 C4B C8A C9 -177.55(17)
C4A C4B C8A C9 0.3(2)
C8 C8A C9 O1 -58.4(2)
C4B C8A C9 O1 118.14(16)
C8 C8A C9 C10 67.6(2)
C4B C8A C9 C10 -115.94(17)
C8 C8A C9 C9A -176.14(17)
C4B C8A C9 C9A 0.35(19)
C2 C1 C9A C4A -1.0(3)
C2 C1 C9A C9 179.63(18)
C4 C4A C9A C1 0.5(3)
C4B C4A C9A C1 -178.36(17)
C4 C4A C9A C9 179.97(17)
C4B C4A C9A C9 1.1(2)
O1 C9 C9A C1 58.2(2)
C10 C9 C9A C1 -63.8(2)
C8A C9 C9A C1 178.55(18)
O1 C9 C9A C4A -121.26(16)
C10 C9 C9A C4A 116.73(17)
C8A C9 C9A C4A -0.91(19)
O2 C14 C14A C15 -67.2(2)
C13 C14 C14A C15 57.7(2)
C22A C14 C14A C15 174.33(18)
O2 C14 C14A C18A 115.12(18)
C13 C14 C14A C18A -119.97(17)
C22A C14 C14A C18A -3.38(19)
C18A C14A C15 C16 -1.0(3)
C14 C14A C15 C16 -178.44(18)
C14A C15 C16 C17 -0.5(3)
C15 C16 C17 C18 1.2(4)
C16 C17 C18 C18A -0.5(4)
C17 C18 C18A C14A -0.9(3)
C17 C18 C18A C18B 174.4(2)
C15 C14A C18A C18 1.7(3)
C14 C14A C18A C18 179.60(18)
C15 C14A C18A C18B -174.60(17)
C14 C14A C18A C18B 3.3(2)
C18 C18A C18B C19 -2.1(4)
C14A C18A C18B C19 173.7(2)
C18 C18A C18B C22A -177.6(2)
C14A C18A C18B C22A -1.8(2)
C22A C18B C19 C20 -0.5(3)
C18A C18B C19 C20 -175.6(2)
C18B C19 C20 C21 0.3(3)
C19 C20 C21 C22 0.0(3)
C20 C21 C22 C22A 0.0(3)
C21 C22 C22A C18B -0.2(3)
C21 C22 C22A C14 176.19(18)
C19 C18B C22A C22 0.5(3)
C18A C18B C22A C22 176.54(17)
C19 C18B C22A C14 -176.53(17)
C18A C18B C22A C14 -0.4(2)
O2 C14 C22A C22 63.9(2)
C13 C14 C22A C22 -57.5(3)
C14A C14 C22A C22 -174.45(18)
O2 C14 C22A C18B -119.42(16)
C13 C14 C22A C18B 119.16(17)
C14A C14 C22A C18B 2.25(19)
C31A C23 C24 C25 -0.6(3)
C23 C24 C25 C26 0.3(4)
C24 C25 C26 C26A 0.2(3)
C25 C26 C26A C31A -0.3(3)
C25 C26 C26A C26B -179.6(2)
C26 C26A C26B C27 0.9(4)
C31A C26A C26B C27 -178.41(19)
C26 C26A C26B C30A 179.2(2)
C31A C26A C26B C30A -0.1(2)
C30A C26B C27 C28 -0.4(3)
C26A C26B C27 C28 177.79(19)
C26B C27 C28 C29 -0.4(3)
C27 C28 C29 C30 0.2(3)
C28 C29 C30 C30A 0.7(3)
C29 C30 C30A C26B -1.5(3)
C29 C30 C30A C31 179.23(17)
C27 C26B C30A C30 1.3(3)
C26A C26B C30A C30 -177.18(16)
C27 C26B C30A C31 -179.27(17)
C26A C26B C30A C31 2.2(2)
C30 C30A C31 O3 -68.3(2)
C26B C30A C31 O3 112.35(17)
C30 C30A C31 C32 56.5(2)
C26B C30A C31 C32 -122.81(16)
C30 C30A C31 C31A 176.10(17)
C26B C30A C31 C31A -3.25(18)
C24 C23 C31A C26A 0.4(3)
C24 C23 C31A C31 -177.76(18)
C26 C26A C31A C23 0.0(3)
C26B C26A C31A C23 179.44(17)
C26 C26A C31A C31 178.53(17)
C26B C26A C31A C31 -2.1(2)
O3 C31 C31A C23 62.0(2)
C32 C31 C31A C23 -59.6(3)
C30A C31 C31A C23 -178.47(19)
O3 C31 C31A C26A -116.38(16)
C32 C31 C31A C26A 122.09(17)
C30A C31 C31A C26A 3.18(19)
O4 C36 C36A C37 -52.8(2)
C35 C36 C36A C37 70.3(3)
C44A C36 C36A C37 -174.72(19)
O4 C36 C36A C40A 126.59(17)
C35 C36 C36A C40A -110.32(18)
C44A C36 C36A C40A 4.68(19)
C40A C36A C37 C38 2.2(3)
C36 C36A C37 C38 -178.5(2)
C36A C37 C38 C39 -0.5(4)
C37 C38 C39 C40 -0.9(4)
C38 C39 C40 C40A 0.7(4)
C39 C40 C40A C36A 0.9(3)
C39 C40 C40A C40B -177.5(2)
C37 C36A C40A C40 -2.4(3)
C36 C36A C40A C40 178.18(18)
C37 C36A C40A C40B 176.37(18)
C36 C36A C40A C40B -3.1(2)
C40 C40A C40B C41 0.6(4)
C36A C40A C40B C41 -178.0(2)
C40 C40A C40B C44A 178.5(2)
C36A C40A C40B C44A -0.1(2)
C44A C40B C41 C42 -0.6(3)
C40A C40B C41 C42 177.1(2)
C40B C41 C42 C43 -0.9(4)
C41 C42 C43 C44 1.6(4)
C42 C43 C44 C44A -0.6(3)
C43 C44 C44A C40B -0.9(3)
C43 C44 C44A C36 179.23(19)
C41 C40B C44A C44 1.5(3)
C40A C40B C44A C44 -176.65(18)
C41 C40B C44A C36 -178.60(18)
C40A C40B C44A C36 3.2(2)
O4 C36 C44A C44 56.3(3)
C35 C36 C44A C44 -69.1(2)
C36A C36 C44A C44 175.13(19)
O4 C36 C44A C40B -123.58(17)
C35 C36 C44A C40B 110.97(18)
C36A C36 C44A C40B -4.76(19)
C50 S3 O7 S3B 42.7(3)
C49 S3 O7 S3B -59.8(3)
C49B S3B O7 S3 70.2(11)
C50B S3B O7 S3 -29.7(11)
